data_4516424
loop_
_publ_author_name
'Katzsch, Felix'
'Gruber, Tobias'
'Weber, Edwin'

_publ_section_title
;
 Crystalline Inclusion of Wheel-and-Axle Diol Hosts Featuring
 Benzo[b]thiophene Units as a Lateral Construction Element
;
_journal_issue 10
_journal_name_full 'Crystal Growth &amp; Design'
_journal_page_first 5047
_journal_paper_doi 10.1021/acs.cgd.5b01034
_journal_volume 15
_journal_year 2015
_chemical_formula_moiety 'C36 H22 O2 S4'
_chemical_formula_sum 'C36 H22 O2 S4'
_chemical_formula_weight 614.78
_chemical_name_systematic
;
 '1,1,4,4-Tetra(benzo[b]thien-2-yl)but-2-yne-1,4-diol pyrrolidine disolvate'
;
_space_group_IT_number 14
_space_group_name_Hall '-P 2yn'
_space_group_name_H-M_alt 'P 1 21/n 1'
_symmetry_cell_setting monoclinic
_symmetry_space_group_name_Hall '-P 2yn'
_symmetry_space_group_name_H-M 'P 1 21/n 1'
_atom_sites_solution_hydrogens geom
_atom_sites_solution_primary direct
_atom_sites_solution_secondary difmap
_audit_creation_method SHELXL-97
_cell_angle_alpha 90.00
_cell_angle_beta 99.378(2)
_cell_angle_gamma 90.00
_cell_formula_units_Z 2
_cell_length_a 10.3085(4)
_cell_length_b 8.6898(3)
_cell_length_c 23.6723(10)
_cell_measurement_reflns_used 5683
_cell_measurement_temperature 100(2)
_cell_measurement_theta_max 28.27
_cell_measurement_theta_min 2.86
_cell_volume 2092.19(14)
_computing_cell_refinement 'Bruker SAINT'
_computing_data_collection 'Bruker APEX2'
_computing_data_reduction 'Bruker SAINT'
_computing_molecular_graphics 'Bruker SHELXTL'
_computing_publication_material 'Bruker SHELXTL'
_computing_structure_refinement 'SHELXL-97 (Sheldrick, 2008)'
_computing_structure_solution 'SHELXS-97 (Sheldrick, 2008)'
_diffrn_ambient_temperature 100(2)
_diffrn_measured_fraction_theta_full 0.998
_diffrn_measured_fraction_theta_max 0.998
_diffrn_measurement_device_type 'Bruker APEX-II CCD'
_diffrn_measurement_method '\f and \w scans'
_diffrn_radiation_monochromator graphite
_diffrn_radiation_source 'fine-focus sealed tube'
_diffrn_radiation_type MoK\a
_diffrn_radiation_wavelength 0.71073
_diffrn_reflns_av_R_equivalents 0.0299
_diffrn_reflns_av_sigmaI/netI 0.0287
_diffrn_reflns_limit_h_max 12
_diffrn_reflns_limit_h_min -12
_diffrn_reflns_limit_k_max 10
_diffrn_reflns_limit_k_min -10
_diffrn_reflns_limit_l_max 28
_diffrn_reflns_limit_l_min -28
_diffrn_reflns_number 15708
_diffrn_reflns_theta_full 25.00
_diffrn_reflns_theta_max 25.00
_diffrn_reflns_theta_min 1.74
_exptl_absorpt_coefficient_mu 0.251
_exptl_absorpt_correction_T_max 0.9900
_exptl_absorpt_correction_T_min 0.9130
_exptl_absorpt_correction_type multi-scan
_exptl_absorpt_process_details 'SADABS (Sheldrick, 2004)'
_exptl_crystal_colour colourless
_exptl_crystal_density_diffrn 0.976
_exptl_crystal_density_method 'not measured'
_exptl_crystal_description plate
_exptl_crystal_F_000 636
_exptl_crystal_size_max 0.37
_exptl_crystal_size_mid 0.27
_exptl_crystal_size_min 0.04
_platon_squeeze_details
;
;
_refine_diff_density_max 0.432
_refine_diff_density_min -0.388
_refine_diff_density_rms 0.068
_refine_ls_extinction_method none
_refine_ls_goodness_of_fit_ref 1.053
_refine_ls_hydrogen_treatment constr
_refine_ls_matrix_type full
_refine_ls_number_parameters 191
_refine_ls_number_reflns 3678
_refine_ls_number_restraints 0
_refine_ls_restrained_S_all 1.053
_refine_ls_R_factor_all 0.0547
_refine_ls_R_factor_gt 0.0466
_refine_ls_shift/su_max 0.000
_refine_ls_shift/su_mean 0.000
_refine_ls_structure_factor_coef Fsqd
_refine_ls_weighting_details 'calc w=1/[\s^2^(Fo^2^)+(0.0827P)^2^+1.1058P] where P=(Fo^2^+2Fc^2^)/3'
_refine_ls_weighting_scheme calc
_refine_ls_wR_factor_gt 0.1322
_refine_ls_wR_factor_ref 0.1366
_reflns_number_gt 3086
_reflns_number_total 3678
_reflns_threshold_expression >2\s(I)
_cod_data_source_file 3b.cif
_cod_data_source_block feka_119_monop
_cod_depositor_comments
;
The following automatic conversions were performed:

data item '_symmetry_cell_setting' value 'Monoclinic' was changed to
'monoclinic' in accordance with the
/home/saulius/struct/COD-crude-data/automatic-downloads/DataCite-retrospective/ACS/depositions/lib/dictionaries/cif_core.dic
dictionary named 'cif_core.dic' version 2.4.2 last updated on
2011-04-26.

Automatic conversion script
Id: cif_fix_values 6909 2019-04-08 15:41:33Z antanas 
;
_cod_original_sg_symbol_H-M 'P2(1)/n  '
_cod_database_code 4516424

loop_
_symmetry_equiv_pos_as_xyz
'x, y, z'
'-x+1/2, y+1/2, -z+1/2'
'-x, -y, -z'
'x-1/2, -y-1/2, z-1/2'

loop_
_atom_site_label
_atom_site_type_symbol
_atom_site_fract_x
_atom_site_fract_y
_atom_site_fract_z
_atom_site_U_iso_or_equiv
_atom_site_adp_type
_atom_site_occupancy
_atom_site_symmetry_multiplicity
_atom_site_calc_flag
_atom_site_refinement_flags
O1 O 0.85691(16) 0.70145(18) 0.06663(6) 0.0237(4) Uani 1 1 d .
H1 H 0.7933 0.6825 0.0406 0.036 Uiso 1 1 calc R
S1 S 1.04954(6) 0.74080(7) 0.17328(3) 0.0289(2) Uani 1 1 d .
S2 S 0.76651(6) 0.48792(7) 0.14941(2) 0.02344(18) Uani 1 1 d .
C1 C 1.0629(2) 0.6145(2) 0.11763(9) 0.0179(5) Uani 1 1 d .
C2 C 1.1891(2) 0.5610(3) 0.11789(9) 0.0194(5) Uani 1 1 d .
H2 H 1.2137 0.4917 0.0904 0.023 Uiso 1 1 calc R
C3 C 1.2794(2) 0.6248(2) 0.16581(9) 0.0199(5) Uani 1 1 d .
C4 C 1.4158(2) 0.5998(3) 0.18102(10) 0.0269(5) Uani 1 1 d .
H4 H 1.4605 0.5335 0.1587 0.032 Uiso 1 1 calc R
C5 C 1.4831(2) 0.6725(3) 0.22844(11) 0.0326(6) Uani 1 1 d .
H5 H 1.5748 0.6549 0.2392 0.039 Uiso 1 1 calc R
C6 C 1.4193(3) 0.7710(3) 0.26077(11) 0.0375(7) Uani 1 1 d .
H6 H 1.4682 0.8203 0.2933 0.045 Uiso 1 1 calc R
C7 C 1.2866(3) 0.7992(3) 0.24693(11) 0.0374(6) Uani 1 1 d .
H7 H 1.2438 0.8678 0.2692 0.045 Uiso 1 1 calc R
C8 C 1.2161(2) 0.7241(3) 0.19916(10) 0.0240(5) Uani 1 1 d .
C9 C 0.8678(2) 0.4418(2) 0.09980(9) 0.0172(5) Uani 1 1 d .
C10 C 0.8757(2) 0.2852(3) 0.08976(9) 0.0238(5) Uani 1 1 d .
H10 H 0.9251 0.2402 0.0635 0.029 Uiso 1 1 calc R
C11 C 0.7984(2) 0.1995(3) 0.12477(9) 0.0241(5) Uani 1 1 d .
C12 C 0.7829(3) 0.0397(3) 0.12806(11) 0.0368(6) Uani 1 1 d .
H12 H 0.8246 -0.0268 0.1047 0.044 Uiso 1 1 calc R
C13 C 0.7070(3) -0.0199(3) 0.16531(12) 0.0431(7) Uani 1 1 d .
H13 H 0.6982 -0.1284 0.1681 0.052 Uiso 1 1 calc R
C14 C 0.6430(3) 0.0750(3) 0.19895(11) 0.0398(7) Uani 1 1 d .
H14 H 0.5896 0.0305 0.2238 0.048 Uiso 1 1 calc R
C15 C 0.6557(2) 0.2340(3) 0.19699(10) 0.0304(6) Uani 1 1 d .
H15 H 0.6126 0.2989 0.2204 0.037 Uiso 1 1 calc R
C16 C 0.7338(2) 0.2954(3) 0.15964(9) 0.0220(5) Uani 1 1 d .
C17 C 0.9402(2) 0.5713(2) 0.07544(9) 0.0178(5) Uani 1 1 d .
C18 C 0.9819(2) 0.5200(3) 0.02149(9) 0.0200(5) Uani 1 1 d .

loop_
_atom_site_aniso_label
_atom_site_aniso_U_11
_atom_site_aniso_U_22
_atom_site_aniso_U_33
_atom_site_aniso_U_23
_atom_site_aniso_U_13
_atom_site_aniso_U_12
O1 0.0239(9) 0.0254(8) 0.0212(8) -0.0019(6) 0.0019(6) 0.0078(7)
S1 0.0240(3) 0.0363(4) 0.0257(3) -0.0131(2) 0.0021(2) 0.0035(3)
S2 0.0215(3) 0.0260(3) 0.0248(3) -0.0005(2) 0.0096(2) 0.0019(2)
C1 0.0202(11) 0.0187(10) 0.0155(10) -0.0041(8) 0.0047(8) -0.0015(9)
C2 0.0158(11) 0.0247(11) 0.0164(10) 0.0016(8) -0.0014(8) -0.0060(9)
C3 0.0207(11) 0.0197(11) 0.0190(10) 0.0003(9) 0.0019(8) -0.0032(9)
C4 0.0206(12) 0.0305(13) 0.0289(12) 0.0003(10) 0.0024(9) -0.0006(10)
C5 0.0222(13) 0.0400(15) 0.0318(13) 0.0056(11) -0.0068(10) -0.0075(11)
C6 0.0374(16) 0.0413(15) 0.0289(14) -0.0082(11) -0.0091(12) -0.0079(12)
C7 0.0381(16) 0.0405(15) 0.0308(14) -0.0154(12) -0.0025(11) -0.0006(12)
C8 0.0248(12) 0.0251(12) 0.0217(11) -0.0035(9) 0.0028(9) 0.0004(10)
C9 0.0139(10) 0.0231(11) 0.0140(10) -0.0024(8) 0.0007(8) 0.0005(9)
C10 0.0229(12) 0.0278(12) 0.0197(11) 0.0022(9) 0.0005(9) -0.0026(10)
C11 0.0259(12) 0.0250(12) 0.0198(11) -0.0015(9) -0.0012(9) 0.0010(10)
C12 0.0502(17) 0.0252(13) 0.0337(14) -0.0039(11) 0.0030(12) -0.0024(12)
C13 0.061(2) 0.0273(14) 0.0359(15) 0.0055(11) -0.0057(14) -0.0115(13)
C14 0.0417(16) 0.0466(16) 0.0287(14) 0.0124(12) -0.0019(12) -0.0204(13)
C15 0.0234(13) 0.0457(15) 0.0211(12) 0.0041(10) 0.0002(10) -0.0050(11)
C16 0.0172(11) 0.0278(12) 0.0195(11) 0.0004(9) -0.0015(9) -0.0034(9)
C17 0.0154(11) 0.0223(11) 0.0155(10) -0.0037(8) 0.0018(8) 0.0020(9)
C18 0.0173(11) 0.0233(11) 0.0187(10) -0.0016(9) 0.0008(8) -0.0012(9)

loop_
_atom_type_symbol
_atom_type_description
_atom_type_scat_dispersion_real
_atom_type_scat_dispersion_imag
_atom_type_scat_source
C C 0.0033 0.0016 'International Tables Vol C Tables 4.2.6.8 and 6.1.1.4'
H H 0.0000 0.0000 'International Tables Vol C Tables 4.2.6.8 and 6.1.1.4'
O O 0.0106 0.0060 'International Tables Vol C Tables 4.2.6.8 and 6.1.1.4'
S S 0.1246 0.1234 'International Tables Vol C Tables 4.2.6.8 and 6.1.1.4'

loop_
_geom_angle_atom_site_label_1
_geom_angle_atom_site_label_2
_geom_angle_atom_site_label_3
_geom_angle
_geom_angle_site_symmetry_1
C17 O1 H1 109.5 .
C8 S1 C1 91.06(11) .
C16 S2 C9 91.36(11) .
C2 C1 C17 126.88(19) .
C2 C1 S1 113.63(16) .
C17 C1 S1 119.48(15) .
C1 C2 C3 110.9(2) .
C1 C2 H2 124.5 .
C3 C2 H2 124.5 .
C8 C3 C4 119.2(2) .
C8 C3 C2 112.2(2) .
C4 C3 C2 128.6(2) .
C5 C4 C3 119.2(2) .
C5 C4 H4 120.4 .
C3 C4 H4 120.4 .
C4 C5 C6 120.9(2) .
C4 C5 H5 119.5 .
C6 C5 H5 119.5 .
C7 C6 C5 121.5(2) .
C7 C6 H6 119.3 .
C5 C6 H6 119.3 .
C6 C7 C8 118.3(2) .
C6 C7 H7 120.9 .
C8 C7 H7 120.9 .
C3 C8 C7 120.9(2) .
C3 C8 S1 112.21(17) .
C7 C8 S1 126.8(2) .
C10 C9 C17 128.1(2) .
C10 C9 S2 113.60(17) .
C17 C9 S2 118.21(15) .
C9 C10 C11 110.7(2) .
C9 C10 H10 124.6 .
C11 C10 H10 124.6 .
C12 C11 C16 118.9(2) .
C12 C11 C10 128.3(2) .
C16 C11 C10 112.8(2) .
C13 C12 C11 119.5(3) .
C13 C12 H12 120.3 .
C11 C12 H12 120.3 .
C12 C13 C14 121.3(3) .
C12 C13 H13 119.4 .
C14 C13 H13 119.4 .
C13 C14 C15 121.1(3) .
C13 C14 H14 119.5 .
C15 C14 H14 119.5 .
C14 C15 C16 118.0(3) .
C14 C15 H15 121.0 .
C16 C15 H15 121.0 .
C15 C16 C11 121.3(2) .
C15 C16 S2 127.2(2) .
C11 C16 S2 111.49(17) .
O1 C17 C18 111.58(17) .
O1 C17 C9 108.95(17) .
C18 C17 C9 109.55(17) .
O1 C17 C1 108.56(17) .
C18 C17 C1 108.23(17) .
C9 C17 C1 109.96(17) .
C18 C18 C17 178.5(3) 3_765

loop_
_geom_bond_atom_site_label_1
_geom_bond_atom_site_label_2
_geom_bond_distance
_geom_bond_site_symmetry_2
O1 C17 1.415(3) .
O1 H1 0.8400 .
S1 C8 1.733(2) .
S1 C1 1.737(2) .
S2 C16 1.732(2) .
S2 C9 1.740(2) .
C1 C2 1.381(3) .
C1 C17 1.526(3) .
C2 C3 1.455(3) .
C2 H2 0.9500 .
C3 C8 1.400(3) .
C3 C4 1.410(3) .
C4 C5 1.374(3) .
C4 H4 0.9500 .
C5 C6 1.384(4) .
C5 H5 0.9500 .
C6 C7 1.375(4) .
C6 H6 0.9500 .
C7 C8 1.402(3) .
C7 H7 0.9500 .
C9 C10 1.386(3) .
C9 C17 1.516(3) .
C10 C11 1.445(3) .
C10 H10 0.9500 .
C11 C12 1.402(4) .
C11 C16 1.414(3) .
C12 C13 1.372(4) .
C12 H12 0.9500 .
C13 C14 1.386(4) .
C13 H13 0.9500 .
C14 C15 1.389(4) .
C14 H14 0.9500 .
C15 C16 1.395(3) .
C15 H15 0.9500 .
C17 C18 1.481(3) .
C18 C18 1.191(5) 3_765

loop_
_geom_hbond_atom_site_label_D
_geom_hbond_atom_site_label_H
_geom_hbond_atom_site_label_A
_geom_hbond_distance_DH
_geom_hbond_distance_HA
_geom_hbond_distance_DA
_geom_hbond_angle_DHA
_geom_hbond_site_symmetry_A
C12 H12 O1 0.95 2.57 3.420(3) 149.4 1_545
C5 H5 Cg2 0.95 2.89 3.683(2) 142.3 2_755
C6 H6 Cg4 0.95 2.77 3.624(2) 150.5 2_755
C7 H7 Cg5 0.95 2.77 3.704(3) 168.3 2_755

loop_
_geom_torsion_atom_site_label_1
_geom_torsion_atom_site_label_2
_geom_torsion_atom_site_label_3
_geom_torsion_atom_site_label_4
_geom_torsion
C8 S1 C1 C2 -0.30(18)
C8 S1 C1 C17 178.42(18)
C17 C1 C2 C3 -178.2(2)
S1 C1 C2 C3 0.4(2)
C1 C2 C3 C8 -0.3(3)
C1 C2 C3 C4 -179.7(2)
C8 C3 C4 C5 0.5(3)
C2 C3 C4 C5 179.9(2)
C3 C4 C5 C6 -0.9(4)
C4 C5 C6 C7 0.3(4)
C5 C6 C7 C8 0.6(4)
C4 C3 C8 C7 0.5(4)
C2 C3 C8 C7 -179.0(2)
C4 C3 C8 S1 179.52(17)
C2 C3 C8 S1 0.0(2)
C6 C7 C8 C3 -1.0(4)
C6 C7 C8 S1 -179.9(2)
C1 S1 C8 C3 0.15(19)
C1 S1 C8 C7 179.2(2)
C16 S2 C9 C10 1.23(17)
C16 S2 C9 C17 -175.87(16)
C17 C9 C10 C11 175.5(2)
S2 C9 C10 C11 -1.3(2)
C9 C10 C11 C12 -178.6(2)
C9 C10 C11 C16 0.6(3)
C16 C11 C12 C13 -0.8(4)
C10 C11 C12 C13 178.5(2)
C11 C12 C13 C14 1.4(4)
C12 C13 C14 C15 -1.4(4)
C13 C14 C15 C16 0.7(4)
C14 C15 C16 C11 -0.1(3)
C14 C15 C16 S2 -179.51(19)
C12 C11 C16 C15 0.1(3)
C10 C11 C16 C15 -179.2(2)
C12 C11 C16 S2 179.63(19)
C10 C11 C16 S2 0.3(2)
C9 S2 C16 C15 178.6(2)
C9 S2 C16 C11 -0.83(17)
C10 C9 C17 O1 145.1(2)
S2 C9 C17 O1 -38.3(2)
C10 C9 C17 C18 22.8(3)
S2 C9 C17 C18 -160.57(14)
C10 C9 C17 C1 -96.0(2)
S2 C9 C17 C1 80.6(2)
C2 C1 C17 O1 -145.9(2)
S1 C1 C17 O1 35.6(2)
C2 C1 C17 C18 -24.6(3)
S1 C1 C17 C18 156.85(16)
C2 C1 C17 C9 95.0(3)
S1 C1 C17 C9 -83.5(2)

loop_
_platon_squeeze_void_nr
_platon_squeeze_void_average_x
_platon_squeeze_void_average_y
_platon_squeeze_void_average_z
_platon_squeeze_void_volume
_platon_squeeze_void_count_electrons
_platon_squeeze_void_content
1 -0.008 -0.011 0.000 393 116 ' '
2 0.005 -0.054 0.500 393 116 ' '
